data_4343779
loop_
_publ_author_name
'Hodgson, D.J.'
'Ibers, J.A.'

_publ_section_title
;
 The crystal and molecular structure of potassium monofluoroxenate(VI), K
 Xe O3 F
;
_journal_name_full 'Inorganic Chemistry'
_journal_page_first 326
_journal_page_last 331
_journal_volume 8
_journal_year 1969
_chemical_formula_sum 'F K O3 Xe'
_chemical_name_systematic 'K Xe O3 F'
_space_group_IT_number 33
_symmetry_space_group_name_Hall 'P -2ac -2n'
_symmetry_space_group_name_H-M 'P n 21 a'
_cell_angle_alpha 90
_cell_angle_beta 90
_cell_angle_gamma 90
_cell_formula_units_Z 4
_cell_length_a 7.374
_cell_length_b 6.811
_cell_length_c 8.185
_cell_volume 411.086
_citation_journal_id_ASTM INOCAJ
_cod_data_source_file Hodgson_INOCAJ_1969_1309.cif
_cod_data_source_block F1K1O3Xe1
_cod_original_sg_symbol_Hall 'P 2c -2n (-x,z,y)'
_cod_original_formula_sum 'F1 K1 O3 Xe1'
_cod_database_code 4343779

loop_
_symmetry_equiv_pos_as_xyz
x,y,z
-x,y+1/2,-z
-x+1/2,y+1/2,z+1/2
x+1/2,y,-z+1/2

loop_
_atom_site_label
_atom_site_type_symbol
_atom_site_fract_x
_atom_site_fract_y
_atom_site_fract_z
_atom_site_occupancy
_atom_site_U_iso_or_equiv
F1 F-1 0.045 0.597 0.073 1 0.0
O2 O-2 0.17 0.382 0.329 1 0.0
O1 O-2 0.29 0.254 0.032 1 0.0
Xe1 Xe+6 0.09468 0.25 0.15235 1 0.0
K1 K+1 0.3802 0.7182 0.1465 1 0.0
O3 O-2 0.109 0.011 0.235 1 0.0
